data_4344744
loop_
_publ_author_name
'Krap, Cristina P.'
'Newby, Ruth'
'Dhakshinamoorthy, Amarajothi'
'Garc\'ia, Hermenegildo'
'Cebula, Izabela'
'Easun, Timothy L.'
'Savage, Mathew'
'Eyley, Jennifer E.'
'Gao, Shan'
'Blake, Alexander J.'
'Lewis, William'
'Beton, Peter H.'
'Warren, Mark R.'
'Allan, David R.'
'Frogley, Mark D.'
'Tang, Chiu C.'
'Cinque, Gianfelice'
'Yang, Sihai'
'Schr\"oder, Martin'

_publ_section_title
;
 Enhancement of CO2 Adsorption and Catalytic Properties by Fe-Doping of
 [Ga2(OH)2(L)] (H4L = Biphenyl-3,3',5,5'-tetracarboxylic Acid),
 MFM-300(Ga2).
;
_journal_issue 3
_journal_name_full 'Inorganic chemistry'
_journal_page_first 1076
_journal_page_last 1088
_journal_paper_doi 10.1021/acs.inorgchem.5b02108
_journal_volume 55
_journal_year 2016
_chemical_absolute_configuration ad
_chemical_formula_moiety '0.25(C64 H32 Ga8 O40), 2.21(C O2)'
_chemical_formula_sum 'C18.21 H8 Ga2 O14.43'
_chemical_formula_weight 597.04
_chemical_name_common 'MFM-300 (Ga2) 2.21CO2'
_space_group_crystal_system tetragonal
_space_group_IT_number 98
_space_group_name_Hall 'I 4bw 2bw'
_space_group_name_H-M_alt 'I 41 2 2'
_symmetry_space_group_name_Hall 'I 4bw 2bw'
_symmetry_space_group_name_H-M 'I 41 2 2'
_atom_sites_solution_hydrogens mixed
_atom_sites_solution_primary direct
_atom_sites_solution_secondary difmap
_audit_creation_date 2015-11-06
_audit_creation_method
;
Olex2 1.2
(compiled 2015.01.26 svn.r3151 for OlexSys, GUI svn.r4998)
;
_cell_angle_alpha 90
_cell_angle_beta 90
_cell_angle_gamma 90
_cell_formula_units_Z 4
_cell_length_a 15.0535(6)
_cell_length_b 15.0535(6)
_cell_length_c 11.8737(10)
_cell_measurement_reflns_used 1971
_cell_measurement_temperature 195(2)
_cell_measurement_theta_max 26.6
_cell_measurement_theta_min 2.1
_cell_volume 2690.7(3)
_computing_cell_refinement 'Rigaku CrystalClear'
_computing_data_collection 'Rigaku CrystalClear'
_computing_data_reduction 'Rigaku CrystalClear'
_computing_molecular_graphics 'Bruker SHELXTL'
_computing_publication_material 'enCIFer (Allen et al., 2004); PLATON (Spek, 2009)'
_computing_structure_refinement 'SHELXL-97 (Sheldrick, 2008)'
_computing_structure_solution 'SHELXS-97 (Sheldrick, 2008)'
_diffrn_ambient_temperature 195(2)
_diffrn_detector_area_resol_mean 28.5714
_diffrn_measured_fraction_theta_full 0.984
_diffrn_measured_fraction_theta_max 0.984
_diffrn_measurement_device_type 'Rigaku Saturn 724+ detector on Crystal Logic diffractometer'
_diffrn_measurement_method '\w scans'
_diffrn_radiation_monochromator 'silicon double crystal'
_diffrn_radiation_type synchrotron
_diffrn_radiation_wavelength 0.6889
_diffrn_reflns_av_R_equivalents 0.0726
_diffrn_reflns_av_unetI/netI 0.0774
_diffrn_reflns_laue_measured_fraction_full 0.984
_diffrn_reflns_laue_measured_fraction_max 0.984
_diffrn_reflns_limit_h_max 17
_diffrn_reflns_limit_h_min -15
_diffrn_reflns_limit_k_max 17
_diffrn_reflns_limit_k_min -8
_diffrn_reflns_limit_l_max 13
_diffrn_reflns_limit_l_min -7
_diffrn_reflns_number 3789
_diffrn_reflns_point_group_measured_fraction_full 0.989
_diffrn_reflns_point_group_measured_fraction_max 0.989
_diffrn_reflns_theta_full 23.595
_diffrn_reflns_theta_max 23.595
_diffrn_reflns_theta_min 3.372
_diffrn_source 'Diamond beamline I19'
_diffrn_standards_decay_% 0
_diffrn_standards_number 0
_exptl_absorpt_coefficient_mu 2.065
_exptl_absorpt_correction_T_max 0.9038
_exptl_absorpt_correction_T_min 0.9038
_exptl_absorpt_correction_type multi-scan
_exptl_absorpt_process_details 'Jacobson, R. (1998). Private communication'
_exptl_crystal_colour colorless
_exptl_crystal_density_diffrn 1.481
_exptl_crystal_density_method 'not measured'
_exptl_crystal_description block
_exptl_crystal_F_000 1210
_exptl_crystal_size_max 0.05
_exptl_crystal_size_mid 0.05
_exptl_crystal_size_min 0.05
_refine_diff_density_max 1.166
_refine_diff_density_min -0.882
_refine_diff_density_rms 0.149
_refine_ls_abs_structure_details
;
 Refined as an inversion twin.
;
_refine_ls_abs_structure_Flack 0.43(8)
_refine_ls_extinction_method none
_refine_ls_goodness_of_fit_ref 1.114
_refine_ls_hydrogen_treatment constr
_refine_ls_matrix_type full
_refine_ls_number_parameters 81
_refine_ls_number_reflns 1107
_refine_ls_number_restraints 4
_refine_ls_restrained_S_all 1.114
_refine_ls_R_factor_all 0.0705
_refine_ls_R_factor_gt 0.0571
_refine_ls_shift/su_max 0.012
_refine_ls_shift/su_mean 0.001
_refine_ls_structure_factor_coef Fsqd
_refine_ls_weighting_details 'w=1/[\s^2^(Fo^2^)+(0.1059P)^2^] where P=(Fo^2^+2Fc^2^)/3'
_refine_ls_weighting_scheme calc
_refine_ls_wR_factor_gt 0.1541
_refine_ls_wR_factor_ref 0.1673
_reflns_Friedel_coverage 0.680
_reflns_friedel_fraction_full 0.998
_reflns_friedel_fraction_max 0.998
_reflns_number_gt 951
_reflns_number_total 1107
_reflns_threshold_expression 'I > 2\s(I)'
_cod_data_source_file ic5b02108_si_002.cif
_cod_data_source_block MFM-300_Ga2_2.21CO2
_cod_depositor_comments
;
The following automatic conversions were performed:

'_exptl_absorpt_correction_type' value 'Multi-scan' changed to
'multi-scan' according to
/usr/data/users/saulius/crontab/automatic-downloads/current/ACS/lib/dictionaries/cif_core.dic
dictionary named 'cif_core.dic' version 2.4.2 from 2011-04-26.

Automatic conversion script
Id: cif_fix_values 4268 2015-11-12 08:31:59Z antanas 
;
_cod_database_code 4344744
_shelx_space_group_comment
;
The symmetry employed for this shelxl refinement is uniquely defined
by the following loop, which should always be used as a source of
symmetry information in preference to the above space-group names.
They are only intended as comments.
;
_olex2_refinement_description
;
1. Twinned data refinement
 Scales: 0.57(9) 0.43(9)
2. Fixed Uiso
 At 1.2 times of:
  All C(H) groups, All O(H) groups
3. Restrained distances
 C2S-O3S = C2S-O4S
 1.19 with sigma of 0.005
 O3S-O4S
 2.38 with sigma of 0.005
 C1S-O1S \\sim C1S-O2S
 with sigma of 0.01
4. Others
 Sof(C1S)=Sof(O1S)=Sof(O2S)=0.5*FVAR(2)
 Sof(C2S)=Sof(O3S)=Sof(O4S)=0.5*FVAR(3)
 Fixed Uiso: C1S(0.1) O1S(0.1) O2S(0.1) C2S(0.1) O3S(0.1) O4S(0.1)
5.a Riding coordinates:
 O2(H2)
5.b Aromatic/amide H refined with riding coordinates:
 C2(H2A), C5(H5)
;
_shelx_shelxl_version_number 2014/7
_olex2_submission_special_instructions 'No special instructions were received'

loop_
_space_group_symop_operation_xyz
'x, y, z'
'-x+1/2, -y+1/2, z+1/2'
'-y, x+1/2, z+1/4'
'y+1/2, -x, z+3/4'
'-x+1/2, y, -z+3/4'
'x, -y+1/2, -z+1/4'
'y+1/2, x+1/2, -z+1/2'
'-y, -x, -z'
'x+1/2, y+1/2, z+1/2'
'-x+1, -y+1, z+1'
'-y+1/2, x+1, z+3/4'
'y+1, -x+1/2, z+5/4'
'-x+1, y+1/2, -z+5/4'
'x+1/2, -y+1, -z+3/4'
'y+1, x+1, -z+1'
'-y+1/2, -x+1/2, -z+1/2'

loop_
_atom_site_label
_atom_site_type_symbol
_atom_site_fract_x
_atom_site_fract_y
_atom_site_fract_z
_atom_site_U_iso_or_equiv
_atom_site_adp_type
_atom_site_occupancy
_atom_site_site_symmetry_order
_atom_site_calc_flag
_atom_site_refinement_flags_posn
_atom_site_refinement_flags_adp
_atom_site_refinement_flags_occupancy
Ga1 Ga 0.19466(6) 0.19466(6) 0.0000 0.0172(5) Uani 1 2 d S T P
O1 O 0.0997(4) 0.2862(4) -0.0001(6) 0.0234(15) Uani 1 1 d . . .
O2 O 0.2523(7) 0.2500 0.1250 0.0240(19) Uani 1 2 d S T P
H2 H 0.3079 0.2500 0.1250 0.029 Uiso 1 2 d RS T P
O3 O 0.1261(5) 0.1185(5) 0.1075(5) 0.0227(16) Uani 1 1 d . . .
C2 C 0.0000 0.5000 0.0499(11) 0.030(3) Uani 1 2 d S T P
H2A H 0.0000 0.5000 0.1282 0.036 Uiso 1 2 calc RS T P
C3 C 0.0927(7) 0.3605(7) 0.0481(8) 0.024(2) Uani 1 1 d . . .
C4 C 0.0413(7) 0.4305(7) -0.0112(10) 0.028(3) Uani 1 1 d . . .
C6 C 0.0000 0.5000 -0.1870(12) 0.036(4) Uani 1 2 d S T P
C5 C 0.0395(7) 0.4306(8) -0.1274(10) 0.032(3) Uani 1 1 d . . .
H5 H 0.0650 0.3836 -0.1666 0.039 Uiso 1 1 calc R . .
C1S C 0.506(3) 0.2500 0.1250 0.100 Uiso 0.47(3) 2 d DS T P
O1S O 0.431(4) 0.2500 0.1250 0.100 Uiso 0.47(3) 2 d DS T P
O2S O 0.581(4) 0.2500 0.1250 0.100 Uiso 0.47(3) 2 d DS T P
C2S C -0.077(7) 0.245(3) 0.063(4) 0.100 Uiso 0.318(19) 1 d D . .
O3S O -0.070(3) 0.191(3) -0.010(4) 0.100 Uiso 0.318(19) 1 d D . .
O4S O -0.084(4) 0.284(3) 0.151(4) 0.100 Uiso 0.318(19) 1 d D . .

loop_
_atom_site_aniso_label
_atom_site_aniso_U_11
_atom_site_aniso_U_22
_atom_site_aniso_U_33
_atom_site_aniso_U_23
_atom_site_aniso_U_13
_atom_site_aniso_U_12
Ga1 0.0197(6) 0.0197(6) 0.0121(8) -0.0012(5) 0.0012(5) 0.0009(6)
O1 0.024(3) 0.028(4) 0.019(3) -0.006(4) -0.002(4) 0.007(3)
O2 0.016(7) 0.034(8) 0.023(4) -0.014(5) 0.000 0.000
O3 0.031(4) 0.024(4) 0.013(4) -0.001(3) 0.004(3) -0.006(3)
C2 0.028(10) 0.047(11) 0.016(6) 0.000 0.000 0.005(6)
C3 0.027(6) 0.028(6) 0.016(5) 0.002(4) 0.004(5) 0.011(5)
C4 0.033(6) 0.032(6) 0.019(5) 0.000(5) -0.003(5) 0.003(5)
C6 0.036(11) 0.045(12) 0.025(8) 0.000 0.000 0.011(7)
C5 0.033(7) 0.040(7) 0.023(5) -0.005(5) -0.004(5) 0.014(6)

loop_
_atom_type_symbol
_atom_type_description
_atom_type_scat_dispersion_real
_atom_type_scat_dispersion_imag
_atom_type_scat_source
C C 0.0030 0.0010 'International Tables Vol C Tables 4.2.6.8 and 6.1.1.4'
H H 0.0000 0.0000 'International Tables Vol C Tables 4.2.6.8 and 6.1.1.4'
Ga Ga 0.2780 1.5640 'International Tables Vol C Tables 4.2.6.8 and 6.1.1.4'
O O 0.0110 0.0060 'International Tables Vol C Tables 4.2.6.8 and 6.1.1.4'

loop_
_geom_angle_atom_site_label_1
_geom_angle_atom_site_label_2
_geom_angle_atom_site_label_3
_geom_angle
_geom_angle_site_symmetry_1
_geom_angle_site_symmetry_3
O1 Ga1 O1 177.9(4) . 15_444
O1 Ga1 O3 91.5(3) . .
O1 Ga1 O3 91.5(3) 15_444 15_444
O1 Ga1 O3 86.9(3) 15_444 .
O1 Ga1 O3 86.9(3) . 15_444
O2 Ga1 O1 89.9(3) . 15_444
O2 Ga1 O1 91.4(3) 11_544 15_444
O2 Ga1 O1 91.4(3) . .
O2 Ga1 O1 89.9(3) 11_544 .
O2 Ga1 O2 102.0(4) 11_544 .
O2 Ga1 O3 168.6(3) 11_544 .
O2 Ga1 O3 168.6(3) . 15_444
O2 Ga1 O3 89.3(3) 11_544 15_444
O2 Ga1 O3 89.4(3) . .
O3 Ga1 O3 79.4(4) . 15_444
C3 O1 Ga1 132.5(7) . .
Ga1 O2 Ga1 125.9(6) . 12_454
Ga1 O2 H2 117.0 . .
Ga1 O2 H2 117.0 12_454 .
C3 O3 Ga1 128.7(7) 6 .
C4 C2 H2A 120.8 10_454 .
C4 C2 H2A 120.8 . .
C4 C2 C4 118.3(13) . 10_454
O1 C3 O3 126.1(10) . 6
O1 C3 C4 117.2(9) . .
O3 C3 C4 116.7(9) 6 .
C2 C4 C3 120.6(10) . .
C5 C4 C2 120.2(9) . .
C5 C4 C3 119.0(9) . .
C5 C6 C6 120.5(7) . 7_454
C5 C6 C6 120.5(7) 10_454 7_454
C5 C6 C5 119.0(14) . 10_454
C4 C5 C6 121.1(10) . .
C4 C5 H5 119.4 . .
C6 C5 H5 119.4 . .
O1S C1S O2S 180.0 . .
O3S C2S C2S 143(6) . 6
O3S C2S O4S 167(4) . .
O4S C2S C2S 24(3) . 6
O4S C2S C2S 53(7) 6 6
O4S C2S O3S 92(8) 6 .
O4S C2S O4S 75(8) 6 .
C2S O3S O4S 27(4) . 6
C2S O4S C2S 103(9) 6 .
C2S O4S O3S 160(7) . 6
C2S O4S O3S 61(6) 6 6
C2S O4S O4S 75(7) 6 6
O4S O4S C2S 30(4) 6 .
O4S O4S O3S 136(6) 6 6

loop_
_geom_bond_atom_site_label_1
_geom_bond_atom_site_label_2
_geom_bond_distance
_geom_bond_site_symmetry_2
Ga1 O1 1.986(6) 15_444
Ga1 O1 1.986(6) .
Ga1 O2 1.911(5) 11_544
Ga1 O2 1.911(5) .
Ga1 O3 2.002(6) .
Ga1 O3 2.002(6) 15_444
O1 C3 1.260(13) .
O2 Ga1 1.911(5) 12_454
O2 H2 0.8359 .
O3 C3 1.268(12) 6
C2 H2A 0.9300 .
C2 C4 1.417(12) 10_454
C2 C4 1.417(12) .
C3 O3 1.268(12) 6
C3 C4 1.485(14) .
C4 C5 1.379(17) .
C6 C6 1.50(3) 7_454
C6 C5 1.395(13) 10_454
C6 C5 1.395(13) .
C5 H5 0.9300 .
C1S O1S 1.13(4) .
C1S O2S 1.13(4) .
C2S C2S 1.47(9) 6
C2S O3S 1.195(7) .
C2S O4S 0.62(8) 6
C2S O4S 1.199(7) .
O3S O4S 1.37(8) 6
O4S C2S 0.62(8) 6
O4S O3S 1.37(8) 6
O4S O4S 1.20(8) 6

loop_
_geom_torsion_atom_site_label_1
_geom_torsion_atom_site_label_2
_geom_torsion_atom_site_label_3
_geom_torsion_atom_site_label_4
_geom_torsion
_geom_torsion_site_symmetry_1
_geom_torsion_site_symmetry_4
Ga1 O1 C3 O3 -31.0(17) . 6
Ga1 O1 C3 C4 148.4(8) . .
O1 C3 C4 C2 154.6(9) . .
O1 C3 C4 C5 -30.1(16) . .
O3 C3 C4 C2 -25.9(15) 6 .
O3 C3 C4 C5 149.5(11) 6 .
C2 C4 C5 C6 2.2(16) . .
C3 C4 C5 C6 -173.2(10) . .
C4 C2 C4 C3 174.3(12) 10_454 .
C4 C2 C4 C5 -1.1(8) 10_454 .
C6 C6 C5 C4 178.9(8) 7_454 .
C5 C6 C5 C4 -1.1(8) 10_454 .
C2S C2S O3S O4S 17(8) 6 6
C2S C2S O4S O3S 35(10) 6 6
C2S C2S O4S O4S -21(27) 6 6
O3S C2S O4S C2S 11(67) . 6
O3S C2S O4S O3S 46(70) . 6
O3S C2S O4S O4S -10(41) . 6
O4S C2S O3S O4S 10(40) . 6
O4S C2S O4S C2S 21(27) 6 6
O4S C2S O4S O3S 56(31) 6 6

loop_
_twin_individual_id
_twin_individual_mass_fraction_refined
1 0.57(9)
2 0.43(9)
